data_1503354
loop_
_publ_author_name
'Popovici, Cristinel'
'O\~na-Burgos, Pascual'
'Fern\'andez, Ignacio'
'Roces, Laura'
'Garc\'ia-Granda, Santiago'
'Iglesias, Mar\'ia Jos\'e'
'L\'opez Ortiz, Fernando'

_publ_section_title
;
 Enantioselective desymmetrization of diphenylphosphinamides via
 (-)-sparteine-mediated ortho-lithiation. Synthesis of P-chiral ligands.
;
_journal_issue 3
_journal_name_full 'Organic letters'
_journal_page_first 428
_journal_page_last 431
_journal_paper_doi 10.1021/ol902545q
_journal_volume 12
_journal_year 2010
_chemical_absolute_configuration ad
_chemical_compound_source 'synthesis as described'
_chemical_formula_moiety 'C44 H58 N4 O2 P2'
_chemical_formula_sum 'C44 H58 N4 O2 P2'
_chemical_formula_weight 736.88
_chemical_name_systematic
;
 ?
;
_space_group_IT_number 4
_symmetry_cell_setting monoclinic
_symmetry_Int_Tables_number 4
_symmetry_space_group_name_Hall 'P 2yb'
_symmetry_space_group_name_H-M 'P 1 21 1'
_atom_sites_solution_hydrogens geom
_atom_sites_solution_primary direct
_atom_sites_solution_secondary difmap
_audit_conform_dict_location ftp://ftp.iucr.org/pub/cif_core.dic
_audit_conform_dict_name cif_core.dic
_audit_conform_dict_version 2.4
_audit_creation_date 2009-10-23T12:50:11-00:00
_audit_creation_method 'WinGX routine CIF_UPDATE'
_cell_angle_alpha 90
_cell_angle_beta 103.2440(10)
_cell_angle_gamma 90
_cell_formula_units_Z 2
_cell_length_a 8.44170(10)
_cell_length_b 16.4362(2)
_cell_length_c 16.0375(2)
_cell_measurement_reflns_used 6361
_cell_measurement_temperature 293(2)
_cell_measurement_theta_max 66.8143
_cell_measurement_theta_min 3.901
_cell_measurement_wavelength 1.54184
_cell_volume 2166.01(5)
_computing_cell_refinement
;
        CrysAlisPro, Oxford Diffraction Ltd.,
        Version 1.171.33.48 (release 15-09-2009 CrysAlis171 .NET)
        (compiled Sep 15 2009,11:49:04)
;
_computing_data_collection
;
        CrysAlisPro, Oxford Diffraction Ltd.,
        Version 1.171.33.48 (release 15-09-2009 CrysAlis171 .NET)
        (compiled Sep 15 2009,11:49:04)
;
_computing_data_reduction
;
        CrysAlisPro, Oxford Diffraction Ltd.,
        Version 1.171.33.48 (release 15-09-2009 CrysAlis171 .NET)
        (compiled Sep 15 2009,11:49:04)
;
_computing_molecular_graphics 'Ortep-3 for Windows (Farrugia, 1997)'
_computing_publication_material 'WinGX publication routines (Farrugia, 1999)'
_computing_structure_refinement 'SHELXL-97 (Sheldrick, 1997)'
_computing_structure_solution 'DIRDIF99 (Beurskens et al, 1999)'
_diffrn_ambient_temperature 293(2)
_diffrn_detector_area_resol_mean 16.0827
_diffrn_measured_fraction_theta_full 0.957
_diffrn_measured_fraction_theta_max 0.957
_diffrn_measurement_device_type 'Xcalibur, Ruby, Gemini'
_diffrn_measurement_method '\w scans'
_diffrn_orient_matrix_UB_11 -0.0081508984
_diffrn_orient_matrix_UB_12 -0.091340434
_diffrn_orient_matrix_UB_13 0.0201284329
_diffrn_orient_matrix_UB_21 -0.0462969428
_diffrn_orient_matrix_UB_22 -0.0189873472
_diffrn_orient_matrix_UB_23 -0.0965722102
_diffrn_orient_matrix_UB_31 0.1815251089
_diffrn_orient_matrix_UB_32 -0.0088903377
_diffrn_orient_matrix_UB_33 -0.000390943
_diffrn_radiation_monochromator graphite
_diffrn_radiation_probe x-ray
_diffrn_radiation_type CuK\a
_diffrn_radiation_wavelength 1.54184
_diffrn_reflns_av_R_equivalents 0.024
_diffrn_reflns_av_unetI/netI 0.0347
_diffrn_reflns_limit_h_max 9
_diffrn_reflns_limit_h_min -7
_diffrn_reflns_limit_k_max 19
_diffrn_reflns_limit_k_min -19
_diffrn_reflns_limit_l_max 19
_diffrn_reflns_limit_l_min -18
_diffrn_reflns_number 11547
_diffrn_reflns_theta_full 66.86
_diffrn_reflns_theta_max 66.86
_diffrn_reflns_theta_min 3.91
_exptl_absorpt_coefficient_mu 1.205
_exptl_absorpt_correction_T_max 0.923
_exptl_absorpt_correction_T_min 0.842
_exptl_absorpt_correction_type refdelf
_exptl_absorpt_process_details
;
Parkin S,Moezzi B & Hope H, (1995) J. Appl. Cryst. 28, 53-56
Cubic fit to sin(theta)/lambda - 24 parameters
;
_exptl_crystal_colour colourless
_exptl_crystal_density_diffrn 1.13
_exptl_crystal_density_method 'not measured'
_exptl_crystal_description prism
_exptl_crystal_F_000 792
_exptl_crystal_size_max 0.22
_exptl_crystal_size_mid 0.1
_exptl_crystal_size_min 0.07
_refine_diff_density_max 0.195
_refine_diff_density_min -0.214
_refine_diff_density_rms 0.034
_refine_ls_abs_structure_details 'Flack H D (1983), Acta Cryst. A39, 876-881'
_refine_ls_abs_structure_Flack -0.001(16)
_refine_ls_extinction_method none
_refine_ls_goodness_of_fit_ref 0.995
_refine_ls_hydrogen_treatment constr
_refine_ls_matrix_type full
_refine_ls_number_parameters 469
_refine_ls_number_reflns 6768
_refine_ls_number_restraints 1
_refine_ls_restrained_S_all 0.995
_refine_ls_R_factor_all 0.0445
_refine_ls_R_factor_gt 0.0379
_refine_ls_shift/su_max 0.001
_refine_ls_shift/su_mean 0
_refine_ls_structure_factor_coef Fsqd
_refine_ls_weighting_details 'calc w=1/[\s^2^(Fo^2^)+(0.0634P)^2^+0.0000P] where P=(Fo^2^+2Fc^2^)/3'
_refine_ls_weighting_scheme calc
_refine_ls_wR_factor_gt 0.0967
_refine_ls_wR_factor_ref 0.1
_reflns_number_gt 5512
_reflns_number_total 6768
_reflns_threshold_expression >2sigma(I)
_cod_data_source_file ol902545q_si_003.cif
_cod_data_source_block c257
_cod_database_code 1503354

loop_
_symmetry_equiv_pos_as_xyz
'x, y, z'
'-x, y+1/2, -z'

loop_
_atom_site_label
_atom_site_type_symbol
_atom_site_fract_x
_atom_site_fract_y
_atom_site_fract_z
_atom_site_U_iso_or_equiv
_atom_site_adp_type
_atom_site_occupancy
_atom_site_symmetry_multiplicity
_atom_site_calc_flag
_atom_site_refinement_flags
P1 P 1.38840(8) 0.74570(4) -0.01922(4) 0.04888(16) Uani 1 1 d .
O1 O 1.2337(2) 0.70509(11) -0.01922(11) 0.0551(4) Uani 1 1 d .
N2 N 1.3607(2) 0.83499(12) -0.06793(13) 0.0513(5) Uani 1 1 d .
N1 N 1.2789(2) 0.51818(12) -0.17868(15) 0.0549(5) Uani 1 1 d .
C1 C 1.5241(3) 0.68600(15) -0.06785(17) 0.0532(6) Uani 1 1 d .
C2 C 1.4729(3) 0.62191(15) -0.12724(17) 0.0497(6) Uani 1 1 d .
C3 C 1.5829(3) 0.58894(17) -0.1699(2) 0.0669(8) Uani 1 1 d .
H3 H 1.5481 0.5478 -0.2097 0.08 Uiso 1 1 calc R
C4 C 1.7414(4) 0.6147(2) -0.1558(2) 0.0833(10) Uani 1 1 d .
H4 H 1.8107 0.5936 -0.1878 0.1 Uiso 1 1 calc R
C6 C 1.6903(3) 0.70740(17) -0.05075(19) 0.0621(7) Uani 1 1 d .
H6 H 1.729 0.7465 -0.0092 0.075 Uiso 1 1 calc R
C5 C 1.7968(4) 0.67260(18) -0.0933(2) 0.0749(9) Uani 1 1 d .
H5 H 1.9058 0.6878 -0.0802 0.09 Uiso 1 1 calc R
C7 C 1.3084(3) 0.58608(14) -0.14307(16) 0.0500(6) Uani 1 1 d .
H7 H 1.2254 0.6144 -0.1263 0.06 Uiso 1 1 calc R
C8 C 1.5007(3) 0.76441(15) 0.08932(17) 0.0524(6) Uani 1 1 d .
C9 C 1.4605(3) 0.83161(16) 0.13334(17) 0.0549(6) Uani 1 1 d .
H9 H 1.3908 0.8711 0.1038 0.066 Uiso 1 1 calc R
C10 C 1.5232(3) 0.84015(18) 0.22037(17) 0.0634(7) Uani 1 1 d .
H10 H 1.4959 0.8854 0.2489 0.076 Uiso 1 1 calc R
C11 C 1.6259(4) 0.78204(19) 0.26511(19) 0.0687(8) Uani 1 1 d .
H11 H 1.6666 0.7875 0.3238 0.082 Uiso 1 1 calc R
C12 C 1.6676(4) 0.71641(19) 0.2229(2) 0.0741(9) Uani 1 1 d .
H12 H 1.7383 0.6775 0.2529 0.089 Uiso 1 1 calc R
C13 C 1.6058(4) 0.70698(17) 0.13556(19) 0.0688(8) Uani 1 1 d .
H13 H 1.6351 0.6617 0.1077 0.083 Uiso 1 1 calc R
C14 C 1.2025(3) 0.85824(18) -0.12549(18) 0.0618(7) Uani 1 1 d .
H14 H 1.2215 0.9099 -0.1522 0.074 Uiso 1 1 calc R
C15 C 1.0732(4) 0.8749(2) -0.0763(2) 0.0820(10) Uani 1 1 d .
H15A H 1.1142 0.9131 -0.0312 0.123 Uiso 1 1 calc R
H15B H 1.0447 0.8251 -0.0521 0.123 Uiso 1 1 calc R
H15C H 0.9786 0.8973 -0.1143 0.123 Uiso 1 1 calc R
C16 C 1.1427(5) 0.7985(2) -0.1984(2) 0.0928(11) Uani 1 1 d .
H16A H 1.2269 0.7896 -0.2287 0.139 Uiso 1 1 calc R
H16B H 1.0482 0.8204 -0.2369 0.139 Uiso 1 1 calc R
H16C H 1.1152 0.7478 -0.1756 0.139 Uiso 1 1 calc R
C17 C 1.5004(3) 0.88737(17) -0.0730(2) 0.0660(8) Uani 1 1 d .
H17 H 1.5947 0.8655 -0.0317 0.079 Uiso 1 1 calc R
C18 C 1.4792(5) 0.97427(19) -0.0462(2) 0.0932(11) Uani 1 1 d .
H18A H 1.4558 0.9746 0.0097 0.14 Uiso 1 1 calc R
H18B H 1.3908 0.9991 -0.0865 0.14 Uiso 1 1 calc R
H18C H 1.5774 1.0042 -0.0446 0.14 Uiso 1 1 calc R
C19 C 1.5423(5) 0.8841(3) -0.1598(2) 0.1002(13) Uani 1 1 d .
H19A H 1.5582 0.8285 -0.1744 0.15 Uiso 1 1 calc R
H19B H 1.6404 0.9143 -0.1578 0.15 Uiso 1 1 calc R
H19C H 1.455 0.9073 -0.2022 0.15 Uiso 1 1 calc R
C20 C 1.1156(3) 0.48451(14) -0.18922(16) 0.0482(6) Uani 1 1 d .
H20 H 1.0462 0.5249 -0.17 0.058 Uiso 1 1 calc R
C21 C 1.1224(3) 0.40810(17) -0.13457(17) 0.0566(6) Uani 1 1 d .
H21A H 1.2046 0.3716 -0.1467 0.068 Uiso 1 1 calc R
H21B H 1.1543 0.423 -0.0745 0.068 Uiso 1 1 calc R
C22 C 0.9606(4) 0.36403(18) -0.1510(2) 0.0659(8) Uani 1 1 d .
H22A H 0.9728 0.314 -0.1181 0.079 Uiso 1 1 calc R
H22B H 0.8813 0.3977 -0.132 0.079 Uiso 1 1 calc R
C23 C 0.8999(4) 0.34460(16) -0.24496(19) 0.0637(7) Uani 1 1 d .
H23A H 0.7947 0.318 -0.2542 0.076 Uiso 1 1 calc R
H23B H 0.9751 0.3077 -0.2632 0.076 Uiso 1 1 calc R
C24 C 0.8847(3) 0.42224(16) -0.29727(17) 0.0574(7) Uani 1 1 d .
H24A H 0.8048 0.4576 -0.2811 0.069 Uiso 1 1 calc R
H24B H 0.8469 0.4092 -0.3575 0.069 Uiso 1 1 calc R
C25 C 1.0465(3) 0.46654(15) -0.28345(16) 0.0499(6) Uani 1 1 d .
H25 H 1.1239 0.4327 -0.305 0.06 Uiso 1 1 calc R
P1A P 1.18963(10) 0.54690(4) -0.57072(5) 0.0657(2) Uani 1 1 d .
O1A O 1.1015(3) 0.47204(12) -0.56095(14) 0.0792(6) Uani 1 1 d .
N2A N 1.3860(3) 0.54116(17) -0.52820(15) 0.0761(7) Uani 1 1 d .
N1A N 1.0243(3) 0.54343(14) -0.33051(15) 0.0606(6) Uani 1 1 d .
C1A C 1.1169(4) 0.63438(17) -0.52131(19) 0.0662(8) Uani 1 1 d .
C2A C 1.0896(5) 0.7103(2) -0.5642(2) 0.0825(10) Uani 1 1 d .
H2A H 1.1103 0.715 -0.6185 0.099 Uiso 1 1 calc R
C3A C 1.0344(5) 0.7764(2) -0.5287(2) 0.0926(12) Uani 1 1 d .
H3A H 1.0184 0.8252 -0.5588 0.111 Uiso 1 1 calc R
C4A C 1.0018(5) 0.77188(19) -0.4485(2) 0.0886(11) Uani 1 1 d .
H4A H 0.967 0.8176 -0.4235 0.106 Uiso 1 1 calc R
C5A C 1.0220(4) 0.69767(17) -0.4054(2) 0.0759(9) Uani 1 1 d .
H5A H 0.9971 0.6938 -0.352 0.091 Uiso 1 1 calc R
C6A C 1.0782(4) 0.62951(16) -0.44025(17) 0.0609(7) Uani 1 1 d .
C7A C 1.0948(3) 0.55273(16) -0.39030(17) 0.0571(6) Uani 1 1 d .
H7A H 1.1588 0.5109 -0.4037 0.069 Uiso 1 1 calc R
C8A C 1.1555(4) 0.57294(17) -0.68291(19) 0.0635(7) Uani 1 1 d .
C9A C 1.2661(4) 0.6135(3) -0.7195(2) 0.0963(12) Uani 1 1 d .
H9A H 1.366 0.6286 -0.685 0.116 Uiso 1 1 calc R
C10A C 1.2320(5) 0.6323(3) -0.8060(2) 0.0995(12) Uani 1 1 d .
H10A H 1.3086 0.6602 -0.8285 0.119 Uiso 1 1 calc R
C11A C 1.0889(5) 0.6107(2) -0.8580(2) 0.0812(10) Uani 1 1 d .
H11A H 1.0666 0.6231 -0.9161 0.097 Uiso 1 1 calc R
C12A C 0.9780(4) 0.5704(2) -0.8241(2) 0.0871(11) Uani 1 1 d .
H12A H 0.879 0.5555 -0.8597 0.105 Uiso 1 1 calc R
C13A C 1.0089(4) 0.5508(2) -0.7371(2) 0.0777(9) Uani 1 1 d .
H13A H 0.9312 0.5229 -0.7155 0.093 Uiso 1 1 calc R
C14A C 1.4723(6) 0.4616(3) -0.5207(3) 0.1005(12) Uani 1 1 d .
H14A H 1.5886 0.474 -0.5023 0.121 Uiso 1 1 calc R
C15A C 1.4496(8) 0.4181(4) -0.6064(3) 0.165(3) Uani 1 1 d .
H15D H 1.4782 0.4542 -0.6477 0.248 Uiso 1 1 calc R
H15E H 1.3379 0.4019 -0.6257 0.248 Uiso 1 1 calc R
H15F H 1.5182 0.3709 -0.5999 0.248 Uiso 1 1 calc R
C16A C 1.4330(6) 0.4068(3) -0.4530(3) 0.1181(15) Uani 1 1 d .
H16D H 1.4509 0.4355 -0.3996 0.177 Uiso 1 1 calc R
H16E H 1.5019 0.3596 -0.4465 0.177 Uiso 1 1 calc R
H16F H 1.3212 0.3902 -0.4698 0.177 Uiso 1 1 calc R
C17A C 1.4865(5) 0.6135(3) -0.4997(3) 0.1017(13) Uani 1 1 d .
H17A H 1.4163 0.6609 -0.5172 0.122 Uiso 1 1 calc R
C18A C 1.6316(6) 0.6236(4) -0.5401(4) 0.162(3) Uani 1 1 d .
H18D H 1.5948 0.6235 -0.6014 0.244 Uiso 1 1 calc R
H18E H 1.7063 0.5794 -0.5227 0.244 Uiso 1 1 calc R
H18F H 1.6852 0.6742 -0.5218 0.244 Uiso 1 1 calc R
C19A C 1.5406(6) 0.6169(4) -0.4024(3) 0.1439(19) Uani 1 1 d .
H19D H 1.4478 0.6102 -0.3779 0.216 Uiso 1 1 calc R
H19E H 1.5909 0.6685 -0.3854 0.216 Uiso 1 1 calc R
H19F H 1.6173 0.574 -0.3826 0.216 Uiso 1 1 calc R

loop_
_atom_site_aniso_label
_atom_site_aniso_U_11
_atom_site_aniso_U_22
_atom_site_aniso_U_33
_atom_site_aniso_U_23
_atom_site_aniso_U_13
_atom_site_aniso_U_12
P1 0.0454(3) 0.0512(3) 0.0508(4) -0.0053(3) 0.0127(3) -0.0057(3)
O1 0.0436(10) 0.0621(10) 0.0646(11) -0.0059(9) 0.0225(8) -0.0130(8)
N2 0.0458(12) 0.0558(12) 0.0525(13) -0.0002(10) 0.0115(9) -0.0046(9)
N1 0.0409(11) 0.0484(11) 0.0770(15) -0.0095(10) 0.0164(10) -0.0021(9)
C1 0.0446(15) 0.0518(14) 0.0621(16) 0.0009(11) 0.0102(11) -0.0110(11)
C2 0.0394(13) 0.0494(13) 0.0618(16) -0.0051(11) 0.0151(11) -0.0019(10)
C3 0.0456(16) 0.0668(17) 0.094(2) -0.0280(16) 0.0270(14) -0.0005(13)
C4 0.0514(18) 0.081(2) 0.123(3) -0.030(2) 0.0328(18) -0.0008(16)
C6 0.0469(16) 0.0603(15) 0.0802(19) -0.0131(14) 0.0165(13) -0.0100(12)
C5 0.0385(16) 0.0763(19) 0.113(3) -0.0126(18) 0.0237(16) -0.0037(14)
C7 0.0418(14) 0.0486(13) 0.0608(16) -0.0094(12) 0.0140(11) -0.0024(10)
C8 0.0473(14) 0.0539(14) 0.0586(15) 0.0019(12) 0.0173(12) -0.0057(11)
C9 0.0550(16) 0.0598(15) 0.0530(15) -0.0025(12) 0.0191(12) -0.0035(12)
C10 0.0651(18) 0.0756(18) 0.0530(16) -0.0095(14) 0.0209(14) -0.0083(15)
C11 0.072(2) 0.0794(19) 0.0527(17) -0.0002(15) 0.0095(15) -0.0124(16)
C12 0.085(2) 0.0661(17) 0.0642(19) 0.0073(15) 0.0023(16) 0.0042(15)
C13 0.084(2) 0.0520(15) 0.0655(18) -0.0017(13) 0.0068(15) 0.0051(14)
C14 0.0580(17) 0.0674(17) 0.0555(16) -0.0018(13) 0.0037(13) -0.0005(13)
C15 0.0597(19) 0.087(2) 0.101(3) 0.0051(19) 0.0215(17) 0.0141(16)
C16 0.102(3) 0.099(3) 0.062(2) -0.0070(17) -0.0140(19) -0.012(2)
C17 0.0513(17) 0.0707(18) 0.075(2) 0.0164(15) 0.0136(14) -0.0065(14)
C18 0.092(3) 0.0648(19) 0.113(3) 0.0075(19) 0.002(2) -0.0225(19)
C19 0.087(3) 0.128(3) 0.099(3) 0.039(2) 0.047(2) 0.000(2)
C20 0.0403(13) 0.0459(13) 0.0608(15) -0.0074(11) 0.0166(11) -0.0038(10)
C21 0.0551(16) 0.0656(15) 0.0493(14) 0.0017(12) 0.0125(12) -0.0064(12)
C22 0.0642(18) 0.0680(17) 0.0696(19) 0.0015(14) 0.0237(15) -0.0127(14)
C23 0.0571(17) 0.0601(16) 0.0760(19) -0.0108(14) 0.0198(14) -0.0130(13)
C24 0.0479(16) 0.0640(16) 0.0591(16) -0.0060(12) 0.0098(12) -0.0050(12)
C25 0.0484(15) 0.0495(13) 0.0533(15) 0.0039(11) 0.0151(12) 0.0016(11)
P1A 0.0794(5) 0.0598(4) 0.0557(4) 0.0096(3) 0.0107(4) -0.0089(4)
O1A 0.1069(17) 0.0579(11) 0.0755(14) 0.0043(10) 0.0266(12) -0.0227(11)
N2A 0.0782(17) 0.0747(16) 0.0677(16) 0.0172(13) 0.0009(13) -0.0005(14)
N1A 0.0641(14) 0.0544(12) 0.0641(14) 0.0118(11) 0.0161(11) 0.0054(11)
C1A 0.080(2) 0.0559(15) 0.0580(17) 0.0126(13) 0.0058(14) -0.0074(14)
C2A 0.117(3) 0.0669(18) 0.0627(19) 0.0183(16) 0.0187(18) -0.0039(18)
C3A 0.140(3) 0.0530(18) 0.081(2) 0.0178(17) 0.016(2) 0.0054(19)
C4A 0.121(3) 0.0548(17) 0.085(3) 0.0069(16) 0.013(2) 0.0105(18)
C5A 0.103(3) 0.0581(17) 0.0610(18) 0.0043(14) 0.0077(17) 0.0057(17)
C6A 0.0741(19) 0.0528(14) 0.0520(16) 0.0072(12) 0.0070(13) -0.0013(13)
C7A 0.0691(17) 0.0528(14) 0.0480(15) 0.0050(12) 0.0103(13) 0.0002(13)
C8A 0.0652(18) 0.0608(16) 0.0620(18) 0.0062(12) 0.0092(14) -0.0075(13)
C9A 0.077(2) 0.136(3) 0.069(2) 0.025(2) 0.0021(17) -0.037(2)
C10A 0.099(3) 0.129(3) 0.069(2) 0.031(2) 0.014(2) -0.022(2)
C11A 0.107(3) 0.077(2) 0.0548(18) 0.0046(15) 0.0099(19) 0.0075(19)
C12A 0.083(2) 0.107(3) 0.060(2) 0.0026(17) -0.0063(17) -0.009(2)
C13A 0.071(2) 0.085(2) 0.074(2) 0.0089(17) 0.0092(16) -0.0149(17)
C14A 0.110(3) 0.106(3) 0.091(3) 0.025(2) 0.034(2) 0.030(2)
C15A 0.234(7) 0.161(5) 0.119(4) -0.001(4) 0.077(4) 0.060(5)
C16A 0.142(4) 0.099(3) 0.112(3) 0.047(3) 0.028(3) 0.039(3)
C17A 0.083(3) 0.101(3) 0.105(3) 0.020(2) -0.012(2) -0.010(2)
C18A 0.103(4) 0.218(6) 0.147(5) 0.080(4) -0.013(3) -0.044(4)
C19A 0.131(4) 0.171(5) 0.104(3) -0.025(3) -0.027(3) -0.011(4)

loop_
_atom_type_symbol
_atom_type_description
_atom_type_scat_dispersion_real
_atom_type_scat_dispersion_imag
_atom_type_scat_source
C C 0.0181 0.0091 'International Tables Vol C Tables 4.2.6.8 and 6.1.1.4'
H H 0 0 'International Tables Vol C Tables 4.2.6.8 and 6.1.1.4'
N N 0.0311 0.018 'International Tables Vol C Tables 4.2.6.8 and 6.1.1.4'
O O 0.0492 0.0322 'International Tables Vol C Tables 4.2.6.8 and 6.1.1.4'
P P 0.2955 0.4335 'International Tables Vol C Tables 4.2.6.8 and 6.1.1.4'

loop_
_geom_angle_atom_site_label_1
_geom_angle_atom_site_label_2
_geom_angle_atom_site_label_3
_geom_angle
O1 P1 N2 111.99(11)
O1 P1 C8 110.37(11)
N2 P1 C8 106.86(11)
O1 P1 C1 113.80(10)
N2 P1 C1 108.16(11)
C8 P1 C1 105.22(12)
C17 N2 C14 115.5(2)
C17 N2 P1 121.00(17)
C14 N2 P1 122.03(17)
C7 N1 C20 118.3(2)
C6 C1 C2 116.8(2)
C6 C1 P1 118.62(19)
C2 C1 P1 124.39(18)
C3 C2 C1 119.1(2)
C3 C2 C7 118.0(2)
C1 C2 C7 122.8(2)
C4 C3 C2 122.4(3)
C4 C3 H3 118.8
C2 C3 H3 118.8
C3 C4 C5 119.2(3)
C3 C4 H4 120.4
C5 C4 H4 120.4
C5 C6 C1 122.3(3)
C5 C6 H6 118.8
C1 C6 H6 118.8
C6 C5 C4 119.7(3)
C6 C5 H5 120.1
C4 C5 H5 120.1
N1 C7 C2 121.0(2)
N1 C7 H7 119.5
C2 C7 H7 119.5
C13 C8 C9 117.9(3)
C13 C8 P1 121.9(2)
C9 C8 P1 119.2(2)
C10 C9 C8 120.7(3)
C10 C9 H9 119.6
C8 C9 H9 119.6
C11 C10 C9 120.4(3)
C11 C10 H10 119.8
C9 C10 H10 119.8
C12 C11 C10 119.6(3)
C12 C11 H11 120.2
C10 C11 H11 120.2
C11 C12 C13 120.7(3)
C11 C12 H12 119.6
C13 C12 H12 119.6
C12 C13 C8 120.7(3)
C12 C13 H13 119.7
C8 C13 H13 119.7
N2 C14 C15 112.0(2)
N2 C14 C16 113.8(3)
C15 C14 C16 111.5(3)
N2 C14 H14 106.3
C15 C14 H14 106.3
C16 C14 H14 106.3
C14 C15 H15A 109.5
C14 C15 H15B 109.5
H15A C15 H15B 109.5
C14 C15 H15C 109.5
H15A C15 H15C 109.5
H15B C15 H15C 109.5
C14 C16 H16A 109.5
C14 C16 H16B 109.5
H16A C16 H16B 109.5
C14 C16 H16C 109.5
H16A C16 H16C 109.5
H16B C16 H16C 109.5
N2 C17 C19 112.8(3)
N2 C17 C18 112.7(3)
C19 C17 C18 111.3(3)
N2 C17 H17 106.5
C19 C17 H17 106.5
C18 C17 H17 106.5
C17 C18 H18A 109.5
C17 C18 H18B 109.5
H18A C18 H18B 109.5
C17 C18 H18C 109.5
H18A C18 H18C 109.5
H18B C18 H18C 109.5
C17 C19 H19A 109.5
C17 C19 H19B 109.5
H19A C19 H19B 109.5
C17 C19 H19C 109.5
H19A C19 H19C 109.5
H19B C19 H19C 109.5
N1 C20 C25 109.0(2)
N1 C20 C21 109.6(2)
C25 C20 C21 111.52(19)
N1 C20 H20 108.9
C25 C20 H20 108.9
C21 C20 H20 108.9
C22 C21 C20 112.3(2)
C22 C21 H21A 109.1
C20 C21 H21A 109.1
C22 C21 H21B 109.1
C20 C21 H21B 109.1
H21A C21 H21B 107.9
C23 C22 C21 111.2(2)
C23 C22 H22A 109.4
C21 C22 H22A 109.4
C23 C22 H22B 109.4
C21 C22 H22B 109.4
H22A C22 H22B 108
C22 C23 C24 109.9(2)
C22 C23 H23A 109.7
C24 C23 H23A 109.7
C22 C23 H23B 109.7
C24 C23 H23B 109.7
H23A C23 H23B 108.2
C23 C24 C25 111.3(2)
C23 C24 H24A 109.4
C25 C24 H24A 109.4
C23 C24 H24B 109.4
C25 C24 H24B 109.4
H24A C24 H24B 108
N1A C25 C24 109.5(2)
N1A C25 C20 108.7(2)
C24 C25 C20 111.5(2)
N1A C25 H25 109
C24 C25 H25 109
C20 C25 H25 109
O1A P1A N2A 113.32(13)
O1A P1A C8A 109.65(13)
N2A P1A C8A 110.02(14)
O1A P1A C1A 112.81(14)
N2A P1A C1A 105.92(14)
C8A P1A C1A 104.73(13)
C17A N2A C14A 116.6(3)
C17A N2A P1A 122.5(2)
C14A N2A P1A 120.8(3)
C7A N1A C25 118.4(2)
C6A C1A C2A 116.7(3)
C6A C1A P1A 121.9(2)
C2A C1A P1A 121.3(3)
C3A C2A C1A 122.3(3)
C3A C2A H2A 118.8
C1A C2A H2A 118.8
C2A C3A C4A 120.6(3)
C2A C3A H3A 119.7
C4A C3A H3A 119.7
C3A C4A C5A 118.8(3)
C3A C4A H4A 120.6
C5A C4A H4A 120.6
C6A C5A C4A 121.6(3)
C6A C5A H5A 119.2
C4A C5A H5A 119.2
C5A C6A C1A 119.9(2)
C5A C6A C7A 118.0(3)
C1A C6A C7A 122.1(3)
N1A C7A C6A 121.1(3)
N1A C7A H7A 119.5
C6A C7A H7A 119.5
C9A C8A C13A 116.9(3)
C9A C8A P1A 124.5(2)
C13A C8A P1A 118.5(2)
C8A C9A C10A 121.8(3)
C8A C9A H9A 119.1
C10A C9A H9A 119.1
C11A C10A C9A 120.7(3)
C11A C10A H10A 119.6
C9A C10A H10A 119.6
C10A C11A C12A 119.0(3)
C10A C11A H11A 120.5
C12A C11A H11A 120.5
C11A C12A C13A 121.6(3)
C11A C12A H12A 119.2
C13A C12A H12A 119.2
C8A C13A C12A 120.0(3)
C8A C13A H13A 120
C12A C13A H13A 120
N2A C14A C16A 113.6(3)
N2A C14A C15A 112.4(3)
C16A C14A C15A 111.6(4)
N2A C14A H14A 106.2
C16A C14A H14A 106.2
C15A C14A H14A 106.2
C14A C15A H15D 109.5
C14A C15A H15E 109.5
H15D C15A H15E 109.5
C14A C15A H15F 109.5
H15D C15A H15F 109.5
H15E C15A H15F 109.5
C14A C16A H16D 109.5
C14A C16A H16E 109.5
H16D C16A H16E 109.5
C14A C16A H16F 109.5
H16D C16A H16F 109.5
H16E C16A H16F 109.5
N2A C17A C18A 114.8(4)
N2A C17A C19A 111.3(4)
C18A C17A C19A 110.6(4)
N2A C17A H17A 106.5
C18A C17A H17A 106.5
C19A C17A H17A 106.5
C17A C18A H18D 109.5
C17A C18A H18E 109.5
H18D C18A H18E 109.5
C17A C18A H18F 109.5
H18D C18A H18F 109.5
H18E C18A H18F 109.5
C17A C19A H19D 109.5
C17A C19A H19E 109.5
H19D C19A H19E 109.5
C17A C19A H19F 109.5
H19D C19A H19F 109.5
H19E C19A H19F 109.5

loop_
_geom_bond_atom_site_label_1
_geom_bond_atom_site_label_2
_geom_bond_distance
P1 O1 1.4664(17)
P1 N2 1.654(2)
P1 C8 1.808(3)
P1 C1 1.815(3)
N2 C17 1.477(3)
N2 C14 1.489(3)
N1 C7 1.252(3)
N1 C20 1.459(3)
C1 C6 1.411(4)
C1 C2 1.419(3)
C2 C3 1.384(3)
C2 C7 1.476(3)
C3 C4 1.371(4)
C3 H3 0.93
C4 C5 1.383(4)
C4 H4 0.93
C6 C5 1.372(4)
C6 H6 0.93
C5 H5 0.93
C7 H7 0.93
C8 C13 1.388(4)
C8 C9 1.394(3)
C9 C10 1.382(4)
C9 H9 0.93
C10 C11 1.376(4)
C10 H10 0.93
C11 C12 1.362(4)
C11 H11 0.93
C12 C13 1.386(4)
C12 H12 0.93
C13 H13 0.93
C14 C15 1.511(4)
C14 C16 1.522(4)
C14 H14 0.98
C15 H15A 0.96
C15 H15B 0.96
C15 H15C 0.96
C16 H16A 0.96
C16 H16B 0.96
C16 H16C 0.96
C17 C19 1.513(4)
C17 C18 1.514(4)
C17 H17 0.98
C18 H18A 0.96
C18 H18B 0.96
C18 H18C 0.96
C19 H19A 0.96
C19 H19B 0.96
C19 H19C 0.96
C20 C25 1.519(3)
C20 C21 1.525(3)
C20 H20 0.98
C21 C22 1.515(4)
C21 H21A 0.97
C21 H21B 0.97
C22 C23 1.511(4)
C22 H22A 0.97
C22 H22B 0.97
C23 C24 1.516(4)
C23 H23A 0.97
C23 H23B 0.97
C24 C25 1.518(3)
C24 H24A 0.97
C24 H24B 0.97
C25 N1A 1.462(3)
C25 H25 0.98
P1A O1A 1.465(2)
P1A N2A 1.644(3)
P1A C8A 1.807(3)
P1A C1A 1.815(3)
N2A C17A 1.472(5)
N2A C14A 1.489(5)
N1A C7A 1.249(3)
C1A C6A 1.413(4)
C1A C2A 1.418(4)
C2A C3A 1.357(5)
C2A H2A 0.93
C3A C4A 1.378(5)
C3A H3A 0.93
C4A C5A 1.392(4)
C4A H4A 0.93
C5A C6A 1.383(4)
C5A H5A 0.93
C6A C7A 1.484(4)
C7A H7A 0.93
C8A C9A 1.382(4)
C8A C13A 1.388(4)
C9A C10A 1.387(4)
C9A H9A 0.93
C10A C11A 1.348(5)
C10A H10A 0.93
C11A C12A 1.357(5)
C11A H11A 0.93
C12A C13A 1.398(4)
C12A H12A 0.93
C13A H13A 0.93
C14A C16A 1.504(5)
C14A C15A 1.522(6)
C14A H14A 0.98
C15A H15D 0.96
C15A H15E 0.96
C15A H15F 0.96
C16A H16D 0.96
C16A H16E 0.96
C16A H16F 0.96
C17A C18A 1.520(7)
C17A C19A 1.523(5)
C17A H17A 0.98
C18A H18D 0.96
C18A H18E 0.96
C18A H18F 0.96
C19A H19D 0.96
C19A H19E 0.96
C19A H19F 0.96

loop_
_geom_torsion_atom_site_label_1
_geom_torsion_atom_site_label_2
_geom_torsion_atom_site_label_3
_geom_torsion_atom_site_label_4
_geom_torsion
O1 P1 N2 C17 178.2(2)
C8 P1 N2 C17 57.2(2)
C1 P1 N2 C17 -55.6(2)
O1 P1 N2 C14 -16.5(2)
C8 P1 N2 C14 -137.4(2)
C1 P1 N2 C14 109.7(2)
O1 P1 C1 C6 -162.5(2)
N2 P1 C1 C6 72.4(2)
C8 P1 C1 C6 -41.5(2)
O1 P1 C1 C2 22.1(3)
N2 P1 C1 C2 -103.1(2)
C8 P1 C1 C2 143.0(2)
C6 C1 C2 C3 -5.3(4)
P1 C1 C2 C3 170.2(2)
C6 C1 C2 C7 172.0(2)
P1 C1 C2 C7 -12.4(4)
C1 C2 C3 C4 1.4(5)
C7 C2 C3 C4 -176.1(3)
C2 C3 C4 C5 3.7(5)
C2 C1 C6 C5 4.5(4)
P1 C1 C6 C5 -171.3(2)
C1 C6 C5 C4 0.4(5)
C3 C4 C5 C6 -4.6(5)
C20 N1 C7 C2 177.4(2)
C3 C2 C7 N1 15.0(4)
C1 C2 C7 N1 -162.3(3)
O1 P1 C8 C13 87.6(3)
N2 P1 C8 C13 -150.4(2)
C1 P1 C8 C13 -35.6(3)
O1 P1 C8 C9 -80.9(2)
N2 P1 C8 C9 41.1(2)
C1 P1 C8 C9 155.9(2)
C13 C8 C9 C10 -0.3(4)
P1 C8 C9 C10 168.7(2)
C8 C9 C10 C11 -0.3(4)
C9 C10 C11 C12 1.0(5)
C10 C11 C12 C13 -1.0(5)
C11 C12 C13 C8 0.3(5)
C9 C8 C13 C12 0.3(4)
P1 C8 C13 C12 -168.3(2)
C17 N2 C14 C15 -121.9(3)
P1 N2 C14 C15 71.9(3)
C17 N2 C14 C16 110.4(3)
P1 N2 C14 C16 -55.7(3)
C14 N2 C17 C19 -64.2(3)
P1 N2 C17 C19 102.1(3)
C14 N2 C17 C18 62.9(3)
P1 N2 C17 C18 -130.8(2)
C7 N1 C20 C25 123.8(3)
C7 N1 C20 C21 -113.8(3)
N1 C20 C21 C22 -172.8(2)
C25 C20 C21 C22 -51.9(3)
C20 C21 C22 C23 54.9(3)
C21 C22 C23 C24 -57.5(3)
C22 C23 C24 C25 58.4(3)
C23 C24 C25 N1A -176.3(2)
C23 C24 C25 C20 -56.0(3)
N1 C20 C25 N1A -65.8(2)
C21 C20 C25 N1A 173.0(2)
N1 C20 C25 C24 173.3(2)
C21 C20 C25 C24 52.2(3)
O1A P1A N2A C17A -155.3(3)
C8A P1A N2A C17A 81.5(3)
C1A P1A N2A C17A -31.1(3)
O1A P1A N2A C14A 27.7(3)
C8A P1A N2A C14A -95.5(3)
C1A P1A N2A C14A 151.9(3)
C24 C25 N1A C7A -115.6(3)
C20 C25 N1A C7A 122.4(3)
O1A P1A C1A C6A 42.0(3)
N2A P1A C1A C6A -82.5(3)
C8A P1A C1A C6A 161.2(2)
O1A P1A C1A C2A -135.3(3)
N2A P1A C1A C2A 100.2(3)
C8A P1A C1A C2A -16.1(3)
C6A C1A C2A C3A 2.2(5)
P1A C1A C2A C3A 179.6(3)
C1A C2A C3A C4A -0.2(6)
C2A C3A C4A C5A -1.9(6)
C3A C4A C5A C6A 1.9(5)
C4A C5A C6A C1A 0.1(5)
C4A C5A C6A C7A -179.5(3)
C2A C1A C6A C5A -2.1(4)
P1A C1A C6A C5A -179.5(2)
C2A C1A C6A C7A 177.5(3)
P1A C1A C6A C7A 0.1(4)
C25 N1A C7A C6A -179.6(2)
C5A C6A C7A N1A 17.6(4)
C1A C6A C7A N1A -162.1(3)
O1A P1A C8A C9A -149.6(3)
N2A P1A C8A C9A -24.3(3)
C1A P1A C8A C9A 89.1(3)
O1A P1A C8A C13A 30.1(3)
N2A P1A C8A C13A 155.4(2)
C1A P1A C8A C13A -91.2(3)
C13A C8A C9A C10A 0.8(6)
P1A C8A C9A C10A -179.5(3)
C8A C9A C10A C11A -0.6(7)
C9A C10A C11A C12A 0.3(6)
C10A C11A C12A C13A -0.2(6)
C9A C8A C13A C12A -0.7(5)
P1A C8A C13A C12A 179.6(3)
C11A C12A C13A C8A 0.4(6)
C17A N2A C14A C16A 110.5(4)
P1A N2A C14A C16A -72.3(4)
C17A N2A C14A C15A -121.6(4)
P1A N2A C14A C15A 55.5(5)
C14A N2A C17A C18A 53.4(4)
P1A N2A C17A C18A -123.8(3)
C14A N2A C17A C19A -73.2(5)
P1A N2A C17A C19A 109.7(3)
